data_7250137
loop_
_publ_author_name
'Feng, Yuying'
'Hua, Carol'
'van Koeverden, Martin P.'

_publ_section_title
;
 The effect of viologen counterions on the topologies of
 La(iii)--tetraoxolene metal--organic frameworks
;
_journal_issue 16
_journal_name_full CrystEngComm
_journal_page_first 2559
_journal_page_last 2569
_journal_paper_doi 10.1039/D5CE00026B
_journal_volume 27
_journal_year 2025
_chemical_formula_moiety 'C12 H2 Br4 La O9, 0.5(C14 H12 N2),  10(H2 O)'
_chemical_formula_sum 'C19 H28 Br4 La N O19'
_chemical_formula_weight 1032.97
_space_group_crystal_system triclinic
_space_group_IT_number 2
_space_group_name_Hall '-P 1'
_space_group_name_H-M_alt 'P -1'
_atom_sites_solution_hydrogens mixed
_atom_sites_solution_primary dual
_audit_creation_date 2025-03-07
_audit_creation_method
;
Olex2 1.5
(compiled 2025.03.04 svn.red2d20d0 for OlexSys, GUI svn.r7181)
;
_audit_update_record
;
2025-03-17 deposited with the CCDC.	2025-03-20 downloaded from the CCDC.
;
_cell_angle_alpha 97.055(2)
_cell_angle_beta 94.584(2)
_cell_angle_gamma 107.293(3)
_cell_formula_units_Z 2
_cell_length_a 10.7111(3)
_cell_length_b 11.8605(4)
_cell_length_c 13.2161(4)
_cell_measurement_reflns_used 17983
_cell_measurement_temperature 101(2)
_cell_measurement_theta_max 79.0400
_cell_measurement_theta_min 3.4080
_cell_volume 1578.87(9)
_computing_cell_refinement 'CrysAlisPro 1.171.43.90 (Rigaku OD, 2023)'
_computing_data_collection 'CrysAlisPro system (CCD 43.111a 64-bit (release 27-02-2024))'
_computing_data_reduction 'CrysAlisPro 1.171.43.90 (Rigaku OD, 2023)'
_computing_molecular_graphics 'Olex2 1.5 (Dolomanov et al., 2009)'
_computing_publication_material 'Olex2 1.5 (Dolomanov et al., 2009)'
_computing_structure_refinement 'SHELXL 2019/3 (Sheldrick, 2015)'
_computing_structure_solution 'SHELXT  (Sheldrick, 2015)'
_diffrn_ambient_environment N~2~
_diffrn_ambient_temperature 101(2)
_diffrn_detector 'Hybrid Pixel Array Detector'
_diffrn_detector_area_resol_mean 10.0000
_diffrn_detector_type HyPix
_diffrn_measured_fraction_theta_full 0.998
_diffrn_measured_fraction_theta_max 0.971
_diffrn_measurement_details
;
List of Runs (angles in degrees, time in seconds):

  # Type    Start    End  Width  t~exp~   \w     \q     \k     \f   Frames
#--------------------------------------------------------------------------
  1  \w    -49.00  24.00   0.50    0.50    --  -47.86  43.00-101.00  146
  2  \w   -119.00 -37.00   0.50    0.50    --  -47.86 -43.00 107.00  164
  3  \w   -119.00 -37.00   0.50    0.50    --  -47.86 -43.00 107.00  164
  4  \w    -23.00  49.00   0.50    0.50    --   47.86 -43.00 107.00  144
  5  \w   -161.00 -79.00   0.50    2.00    --  -90.00 -43.00 107.00  164
  6  \w    -49.00 -18.00   0.50    2.00    --  -90.00  43.00-101.00   62
  7  \w    101.00 178.00   0.50    2.00    --  111.50  43.00-101.00  154
  8  \w    -30.00  27.00   0.50    0.50    --  -47.86  19.00-180.00  114
  9  \w   -119.00 -26.00   0.50    0.50    --  -47.86 -77.00 -60.00  186
 10  \w    -86.00 -13.00   0.50    0.50    --  -47.86 125.00 -60.00  146
 11  \w     38.00 119.00   0.50    0.50    --   47.86  43.00-101.00  162
 12  \w     34.00  92.00   0.50    0.50    --   47.86-125.00 -30.00  116
 13  \w     -1.00  79.00   0.50    0.50    --   47.86 -99.00-180.00  160
 14  \w     34.00  92.00   0.50    0.50    --   47.86-125.00 150.00  116
 15  \w    -71.00 -18.00   0.50    2.00    --  -90.00  61.00  60.00  106
 16  \w     40.00  69.00   0.50    2.00    --  111.50 -61.00-120.00   58
 17  \w     44.00  70.00   0.50    2.00    --  111.50 -77.00  60.00   52
 18  \w    108.00 172.00   0.50    2.00    --  111.50  15.00   0.00  128
 19  \w    106.00 140.00   0.50    2.00    --  111.50  30.00-150.00   68
 20  \w    153.00 178.00   0.50    2.00    --  111.50  30.00-150.00   50
 21  \w    101.00 178.00   0.50    2.00    --  111.50  45.00 -60.00  154
 22  \w     45.00  71.00   0.50    2.00    --  111.50 -61.00 -90.00   52
 23  \w     40.00  70.00   0.50    2.00    --  111.50 -61.00 -60.00   60
 24  \w    104.00 165.00   0.50    2.00    --  111.50  30.00  60.00  122
 25  \w     47.00 103.00   0.50    2.00    --  111.50 -94.00-120.00  112
 26  \w     79.00 111.00   0.50    2.00    --  111.50-125.00-150.00   64
 27  \w     40.00  65.00   0.50    2.00    --  111.50 -61.00  60.00   50
 28  \w     48.00 105.00   0.50    2.00    --  111.50 -94.00-150.00  114
 29  \w     40.00 102.00   0.50    2.00    --  111.50 -94.00 -90.00  124
 30  \w     48.00  77.00   0.50    2.00    --  111.50-125.00-180.00   58
 31  \w     86.00 111.00   0.50    2.00    --  111.50-125.00-180.00   50
 32  \w    102.00 169.00   0.50    2.00    --  111.50  15.00  30.00  134
 33  \w     50.00  76.00   0.50    2.00    --  111.50 -94.00  60.00   52
 34  \w     79.00 105.00   0.50    2.00    --  111.50 -94.00  60.00   52
 35  \w     44.00  71.00   0.50    2.00    --  111.50 -61.00 -30.00   54
 36  \w     45.00  70.00   0.50    2.00    --  111.50 -94.00   0.00   50
 37  \w     74.00 100.00   0.50    2.00    --  111.50 -94.00   0.00   52
 38  \w     73.00 105.00   0.50    2.00    --  111.50 -94.00  30.00   64
 39  \w    104.00 137.00   0.50    2.00    --  111.50  77.00 -90.00   66
 40  \w    107.00 178.00   0.50    2.00    --  111.50  30.00-120.00  142
 41  \w     58.00 108.00   0.50    2.00    --  111.50-125.00   0.00  100
 42  \w    141.00 177.00   0.50    2.00    --  111.50  77.00 -90.00   72
 43  \w     68.00 104.00   0.50    2.00    --  111.50 -94.00 -30.00   72
 44  \w     41.00  97.00   0.50    2.00    --  111.50 -94.00-180.00  112
 45  \w     42.00  69.00   0.50    2.00    --  111.50 -77.00  90.00   54
 46  \w     42.00  69.00   0.50    2.00    --  111.50 -61.00-150.00   54
 47  \w     40.00  65.00   0.50    2.00    --  111.50 -61.00   0.00   50
 48  \w     41.00  66.00   0.50    2.00    --  111.50 -94.00  90.00   50
 49  \w     77.00 102.00   0.50    2.00    --  111.50 -94.00  90.00   50
 50  \w     50.00 105.00   0.50    2.00    --  111.50 -94.00 120.00  110
 51  \w     65.00 105.00   0.50    2.00    --  111.50 -94.00 150.00   80
 52  \w     42.00  67.00   0.50    2.00    --  111.50 -94.00  30.00   50
 53  \w     42.00  70.00   0.50    2.00    --  111.50-125.00-150.00   56
;
_diffrn_measurement_device 'four-circle diffractometer'
_diffrn_measurement_device_type 'XtaLAB Synergy, Dualflex, HyPix'
_diffrn_measurement_method '\w scans'
_diffrn_orient_matrix_type 'CrysAlisPro convention (1999,Acta A55,543-557)'
_diffrn_orient_matrix_UB_11 0.1090644000
_diffrn_orient_matrix_UB_12 0.0598157000
_diffrn_orient_matrix_UB_13 -0.0631574000
_diffrn_orient_matrix_UB_21 0.0501743000
_diffrn_orient_matrix_UB_22 -0.1092726000
_diffrn_orient_matrix_UB_23 -0.0038710000
_diffrn_orient_matrix_UB_31 -0.0928809000
_diffrn_orient_matrix_UB_32 -0.0586325000
_diffrn_orient_matrix_UB_33 -0.1000177000
_diffrn_radiation_monochromator mirror
_diffrn_radiation_probe x-ray
_diffrn_radiation_type 'Cu K\a'
_diffrn_radiation_wavelength 1.54184
_diffrn_reflns_av_R_equivalents 0.0515
_diffrn_reflns_av_unetI/netI 0.0372
_diffrn_reflns_Laue_measured_fraction_full 0.998
_diffrn_reflns_Laue_measured_fraction_max 0.971
_diffrn_reflns_limit_h_max 13
_diffrn_reflns_limit_h_min -13
_diffrn_reflns_limit_k_max 14
_diffrn_reflns_limit_k_min -15
_diffrn_reflns_limit_l_max 14
_diffrn_reflns_limit_l_min -16
_diffrn_reflns_number 26037
_diffrn_reflns_point_group_measured_fraction_full 0.998
_diffrn_reflns_point_group_measured_fraction_max 0.971
_diffrn_reflns_theta_full 67.684
_diffrn_reflns_theta_max 79.853
_diffrn_reflns_theta_min 3.395
_diffrn_source 'micro-focus sealed X-ray tube'
_diffrn_source_type 'PhotonJet (Cu) X-ray Source'
_exptl_absorpt_coefficient_mu 17.123
_exptl_absorpt_correction_T_max 0.741
_exptl_absorpt_correction_T_min 0.305
_exptl_absorpt_correction_type gaussian
_exptl_absorpt_process_details
;
CrysAlisPro 1.171.43.90 (Rigaku Oxford Diffraction, 2023)
Numerical absorption correction based on gaussian integration over
a multifaceted crystal model
Empirical absorption correction using spherical harmonics,
implemented in SCALE3 ABSPACK scaling algorithm.
;
_exptl_crystal_colour 'clear reddish violet'
_exptl_crystal_colour_lustre clear
_exptl_crystal_colour_modifier reddish
_exptl_crystal_colour_primary violet
_exptl_crystal_density_diffrn 2.173
_exptl_crystal_description needle
_exptl_crystal_F_000 996
_exptl_crystal_size_max 0.097
_exptl_crystal_size_mid 0.039
_exptl_crystal_size_min 0.03
_refine_diff_density_max 0.859
_refine_diff_density_min -2.257
_refine_diff_density_rms 0.149
_refine_ls_extinction_method none
_refine_ls_goodness_of_fit_ref 1.118
_refine_ls_hydrogen_treatment mixed
_refine_ls_matrix_type full
_refine_ls_number_parameters 469
_refine_ls_number_reflns 6679
_refine_ls_number_restraints 212
_refine_ls_restrained_S_all 1.102
_refine_ls_R_factor_all 0.0399
_refine_ls_R_factor_gt 0.0382
_refine_ls_shift/su_max 0.001
_refine_ls_shift/su_mean 0.000
_refine_ls_structure_factor_coef Fsqd
_refine_ls_weighting_details 'w=1/[\s^2^(Fo^2^)+(0.0582P)^2^+3.5753P] where P=(Fo^2^+2Fc^2^)/3'
_refine_ls_weighting_scheme calc
_refine_ls_wR_factor_gt 0.1057
_refine_ls_wR_factor_ref 0.1070
_reflns_Friedel_coverage 0.000
_reflns_number_gt 6341
_reflns_number_total 6679
_reflns_threshold_expression 'I > 2\s(I)'
_cod_data_source_file d5ce00026b2.cif
_cod_data_source_block MPVK-MPF-2-044C_1_1-mask_smrt_abs_a
_cod_depositor_comments 'Adding full bibliography for 7250132--7250140.cif.'
_cod_database_code 7250137
_shelx_shelxl_version_number 2019/3
_chemical_oxdiff_formula 'C19 H28 Br4 La N O19'
_chemical_oxdiff_usercomment 'Small maroon block'
_shelx_space_group_comment
;
The symmetry employed for this shelxl refinement is uniquely defined
by the following loop, which should always be used as a source of
symmetry information in preference to the above space-group names.
They are only intended as comments.
;
_shelx_estimated_absorpt_t_max 0.628
_shelx_estimated_absorpt_t_min 0.279
_olex2_refinement_description
;
1. Fixed Uiso
 At 1.2 times of:
  All C(H,H) groups, H35 of C35, H36 of C36, H26 of C26
 At 1.5 times of:
  All O(H,H) groups, H31 of C31, H27 of C27
2. Restrained distances
 C35-C36
 1.35 with sigma of 0.02
 C28-C35 = C36-C37
 1.43 with sigma of 0.02
 C32-C33
 1.51 with sigma of 0.02
 N30-C32 = N34-C33
 1.48 with sigma of 0.02
 C29-C28 = C37-C29_$1
 1.36 with sigma of 0.02
 C29_$1-N34 = C29-N30
 1.4 with sigma of 0.04
 N30-C31 = N34-C27_$1
 1.35 with sigma of 0.04
 H27-C27
 0.93 with sigma of 0.001
 H27-C26
 1.992 with sigma of 0.001
 H27-C28
 2.075 with sigma of 0.001
 H31-C31
 0.93 with sigma of 0.0005
 H31-C26
 2.021 with sigma of 0.0005
 H31-N30
 1.959 with sigma of 0.0005
 H31-H26
 2.32 with sigma of 0.0005
 O25-H25A = O25-H25B
 0.84 with sigma of 0.02
 H25A-H25B
 1.34 with sigma of 0.04
 O38-H38A = O38-H38B
 0.84 with sigma of 0.02
 H38A-H38B
 1.34 with sigma of 0.04
 O39-H39A = O39-H39B
 0.84 with sigma of 0.02
 H39A-H39B
 1.34 with sigma of 0.04
 O41-H41A = O41-H41B
 0.84 with sigma of 0.02
 H41A-H41B
 1.34 with sigma of 0.04
 O42-H42A = O42-H42B
 0.84 with sigma of 0.02
 H42A-H42B
 1.34 with sigma of 0.04
 O43-H43A = O43-H43B
 0.84 with sigma of 0.02
 H43A-H43B
 1.34 with sigma of 0.04
 O44-H44A = O44-H44B
 0.84 with sigma of 0.02
 H44A-H44B
 1.34 with sigma of 0.04
 O45-H45A = O45-H45B
 0.84 with sigma of 0.02
 H45A-H45B
 1.34 with sigma of 0.04
 O46-H46A = O46-H46B
 0.84 with sigma of 0.02
 H46A-H46B
 1.34 with sigma of 0.04
 H43A-O44
 2.12 with sigma of 0.04
 O5-H44A
 2.06 with sigma of 0.04
 H25A-H45B
 -2.2 with sigma of 0.02
 H38B-H45A
 -2.2 with sigma of 0.02
 C27-C28 \\sim C37-C31_$1
 with sigma of 0.02
 C28-C29 \\sim C37-C29_$1
 with sigma of 0.02
 C26-C28 \\sim C37-C26_$1
 with sigma of 0.04
 C29-N30 \\sim C29_$1-N34
 with sigma of 0.02
 N30-C31 \\sim N34-C27_$1
 with sigma of 0.02
 C28-N30 \\sim C37-N34
 with sigma of 0.04
3. Restrained planarity
 C26, C27, C28, C29, N30, C31
 with sigma of 0.1
 C36, C35, C28, C29, C29_$1, C37
 with sigma of 0.1
4. Uiso/Uaniso restraints and constraints
C26 \\sim C27 \\sim C29 \\sim C31 \\sim C28 \\sim N30 \\sim C32 \\sim C35 \\sim
N34 \\sim C33 \\sim C36 \\sim C37: within 2A with sigma of 0.04 and sigma for
terminal atoms of 0.08 within 2A
Uanis(N30) = Uanis(C37)
Uanis(C28) = Uanis(N34)
Uanis(C32) = Uanis(C36)
Uanis(C33) = Uanis(C35)
5. Rigid body (RIGU) restrains
 C26, C27, C29, C31, C28, N30, C32, C33, N34, C35, C36, C37
 with sigma for 1-2 distances of 0.004 and sigma for 1-3 distances of 0.004
6. Others
 Fixed Sof: C28(0.5) N30(0.5) C32(0.5) H32A(0.5) H32B(0.5) C33(0.5) H33A(0.5)
 H33B(0.5) N34(0.5) C35(0.5) H35(0.5) C36(0.5) H36(0.5) C37(0.5)
7.a Secondary CH2 refined with riding coordinates:
 C32(H32A,H32B), C33(H33A,H33B)
7.b Aromatic/amide H refined with riding coordinates:
 C35(H35), C36(H36), C26(H26)
;
_olex2_submission_special_instructions 'No special instructions were received'
_oxdiff_exptl_absorpt_empirical_details
;
Empirical correction (ABSPACK) includes:
- Absorption correction using spherical harmonics
- Frame scaling
;
_oxdiff_exptl_absorpt_empirical_full_max 1.796
_oxdiff_exptl_absorpt_empirical_full_min 0.591

loop_
_space_group_symop_operation_xyz
'x, y, z'
'-x, -y, -z'

loop_
_atom_site_label
_atom_site_type_symbol
_atom_site_fract_x
_atom_site_fract_y
_atom_site_fract_z
_atom_site_U_iso_or_equiv
_atom_site_adp_type
_atom_site_occupancy
_atom_site_site_symmetry_order
_atom_site_calc_flag
_atom_site_refinement_flags_posn
_atom_site_refinement_flags_adp
_atom_site_refinement_flags_occupancy
_atom_site_disorder_assembly
_atom_site_disorder_group
C28 C 0.3727(14) 0.0226(15) 0.4161(11) 0.0284(11) Uani 0.5 1 d D U P A -1
N30 N 0.4616(19) -0.1396(13) 0.4002(12) 0.0263(11) Uani 0.5 1 d D U P A -1
C32 C 0.5842(18) -0.166(2) 0.4335(12) 0.028(3) Uani 0.5 1 d D U P A -1
H32A H 0.658345 -0.115456 0.402780 0.034 Uiso 0.5 1 calc R U P A -1
H32B H 0.574129 -0.250492 0.408483 0.034 Uiso 0.5 1 calc R U P A -1
C33 C 0.615(2) -0.1418(18) 0.5485(14) 0.035(3) Uani 0.5 1 d D U P A -1
H33A H 0.541724 -0.193950 0.578657 0.041 Uiso 0.5 1 calc R U P A -1
H33B H 0.695550 -0.162864 0.568015 0.041 Uiso 0.5 1 calc R U P A -1
N34 N 0.6356(14) -0.0146(14) 0.5925(10) 0.0284(11) Uani 0.5 1 d D U P A -1
C35 C 0.355(2) 0.1327(17) 0.4593(14) 0.035(3) Uani 0.5 1 d D U P A -1
H35 H 0.291279 0.163863 0.428517 0.041 Uiso 0.5 1 calc R U P A -1
C36 C 0.4338(17) 0.1888(19) 0.5469(12) 0.028(3) Uani 0.5 1 d D U P A -1
H36 H 0.429755 0.263120 0.580128 0.034 Uiso 0.5 1 calc R U P A -1
C37 C 0.525(2) 0.1327(16) 0.5887(15) 0.0263(11) Uani 0.5 1 d D U P A -1
La1 La 0.16045(3) 0.26504(2) 0.79180(2) 0.02134(9) Uani 1 1 d . . . . .
O1 O -0.1389(3) 0.6534(3) 1.0255(3) 0.0276(7) Uani 1 1 d . . . . .
C2 C -0.0787(5) 0.5791(4) 1.0096(3) 0.0220(9) Uani 1 1 d . . . . .
C3 C -0.0824(5) 0.5117(4) 0.9132(3) 0.0223(9) Uani 1 1 d . . . . .
C4 C -0.0065(5) 0.4376(4) 0.8974(3) 0.0227(9) Uani 1 1 d . . . . .
O5 O 0.0005(3) 0.3802(3) 0.8120(2) 0.0244(7) Uani 1 1 d D . . . .
Br6 Br -0.19605(5) 0.52678(5) 0.80218(4) 0.02894(13) Uani 1 1 d . . . . .
O7 O 0.5960(3) 0.6891(3) 1.1510(3) 0.0274(7) Uani 1 1 d . . . . .
C8 C 0.5455(5) 0.6040(4) 1.0784(4) 0.0232(9) Uani 1 1 d . . . . .
C9 C 0.4454(5) 0.5980(4) 1.0019(4) 0.0225(9) Uani 1 1 d . . . . .
C10 C 0.3958(5) 0.5004(4) 0.9244(3) 0.0229(9) Uani 1 1 d . . . . .
O11 O 0.3035(4) 0.4865(3) 0.8538(3) 0.0278(7) Uani 1 1 d . . . . .
Br12 Br 0.37248(5) 0.72562(5) 1.00680(4) 0.02799(13) Uani 1 1 d . . . . .
O13 O -0.1584(3) -0.0733(3) 0.3204(2) 0.0265(7) Uani 1 1 d . . . . .
C14 C -0.0863(5) -0.0333(4) 0.4049(3) 0.0223(9) Uani 1 1 d . . . . .
C15 C -0.0834(5) 0.0691(4) 0.4693(3) 0.0227(9) Uani 1 1 d . . . . .
C16 C -0.0036(5) 0.1058(5) 0.5651(3) 0.0236(9) Uani 1 1 d . . . . .
O17 O 0.0011(3) 0.1959(3) 0.6278(2) 0.0271(7) Uani 1 1 d . . . . .
Br18 Br -0.18995(5) 0.16173(5) 0.43001(4) 0.02708(12) Uani 1 1 d . . . . .
O19 O -0.1998(3) -0.1242(3) 1.0929(2) 0.0259(7) Uani 1 1 d . . . . .
C20 C -0.1109(5) -0.0646(4) 1.0466(3) 0.0242(9) Uani 1 1 d . . . . .
C21 C -0.1320(5) 0.0004(5) 0.9694(4) 0.0253(10) Uani 1 1 d . . . . .
C22 C -0.0298(5) 0.0643(5) 0.9203(3) 0.0250(10) Uani 1 1 d . . . . .
O23 O -0.0408(4) 0.1226(3) 0.8484(3) 0.0281(7) Uani 1 1 d . . . . .
Br24 Br -0.30622(5) 0.00352(5) 0.93510(4) 0.02751(12) Uani 1 1 d . . . . .
O25 O 0.2580(4) 0.3598(4) 0.6420(3) 0.0361(9) Uani 1 1 d D . . . .
H25A H 0.216(6) 0.363(6) 0.587(3) 0.054 Uiso 1 1 d D U . . .
H25B H 0.323(5) 0.421(4) 0.655(6) 0.054 Uiso 1 1 d D U . . .
C26 C 0.2875(5) -0.1513(4) 0.2813(4) 0.0330(11) Uani 1 1 d D U . . .
H26 H 0.225245 -0.194999 0.224099 0.040 Uiso 1 1 calc DR U . . .
C27 C 0.2824(5) -0.0437(5) 0.3251(4) 0.0320(11) Uani 1 1 d D U . . .
H27 H 0.220(2) -0.0112(14) 0.2980(16) 0.048 Uiso 1 1 d D U . . .
C29 C 0.4580(5) -0.0307(4) 0.4538(3) 0.0255(9) Uani 1 1 d D U . . .
C31 C 0.3831(5) -0.1988(4) 0.3192(4) 0.0341(11) Uani 1 1 d D U . . .
H31 H 0.3867(10) -0.2716(7) 0.2864(8) 0.051 Uiso 1 1 d D U . . .
O38 O 0.3694(10) 0.5832(8) 0.4641(5) 0.101(3) Uani 1 1 d D . . . .
H38A H 0.382(13) 0.605(14) 0.529(2) 0.151 Uiso 1 1 d D U . . .
H38B H 0.288(4) 0.543(12) 0.452(10) 0.151 Uiso 1 1 d D U . . .
O39 O 0.4913(7) 0.5287(6) 0.6444(5) 0.082(2) Uani 1 1 d D . . . .
H39A H 0.557(7) 0.519(12) 0.617(9) 0.123 Uiso 1 1 d D U . . .
H39B H 0.524(10) 0.578(10) 0.699(6) 0.123 Uiso 1 1 d D U . . .
O40 O 0.6276(4) 0.7203(4) 0.7931(4) 0.0456(10) Uani 1 1 d . . . . .
O41 O 0.4419(4) 0.8150(4) 0.7306(3) 0.0419(10) Uani 1 1 d D . . . .
H41A H 0.431(8) 0.879(4) 0.759(6) 0.063 Uiso 1 1 d D U . . .
H41B H 0.369(5) 0.762(5) 0.732(7) 0.063 Uiso 1 1 d D U . . .
O42 O 0.3860(5) 1.0271(5) 0.7897(3) 0.0451(11) Uani 1 1 d D . . . .
H42A H 0.304(3) 1.005(7) 0.772(6) 0.068 Uiso 1 1 d D U . . .
H42B H 0.399(7) 1.084(6) 0.839(5) 0.068 Uiso 1 1 d D U . . .
O43 O 0.2010(5) 0.6343(4) 0.7401(4) 0.0471(11) Uani 1 1 d D . . . .
H43A H 0.155(6) 0.584(5) 0.689(4) 0.071 Uiso 1 1 d D U . . .
H43B H 0.239(8) 0.594(6) 0.773(6) 0.071 Uiso 1 1 d D U . . .
O44 O -0.0237(8) 0.4510(6) 0.6100(4) 0.074(2) Uani 1 1 d D . . . .
H44A H -0.040(9) 0.421(9) 0.665(4) 0.111 Uiso 1 1 d D U . . .
H44B H -0.015(13) 0.394(7) 0.570(6) 0.111 Uiso 1 1 d D U . . .
O45 O 0.1403(6) 0.3755(6) 0.4529(4) 0.0598(14) Uani 1 1 d D . . . .
H45A H 0.097(5) 0.403(4) 0.412(5) 0.090 Uiso 1 1 d D U . . .
H45B H 0.140(10) 0.308(5) 0.424(4) 0.090 Uiso 1 1 d D U . . .
O46 O 0.1324(5) 0.1870(5) 0.2983(4) 0.0501(11) Uani 1 1 d D . . . .
H46A H 0.191(6) 0.201(9) 0.259(5) 0.075 Uiso 1 1 d D U . . .
H46B H 0.061(5) 0.179(9) 0.259(5) 0.075 Uiso 1 1 d D U . . .
O47 O -0.0940(5) 0.1874(5) 0.1782(4) 0.0518(12) Uani 1 1 d . . . . .

loop_
_atom_site_aniso_label
_atom_site_aniso_U_11
_atom_site_aniso_U_22
_atom_site_aniso_U_33
_atom_site_aniso_U_23
_atom_site_aniso_U_13
_atom_site_aniso_U_12
C28 0.031(2) 0.036(3) 0.013(2) -0.0016(19) -0.0064(18) 0.009(2)
N30 0.021(3) 0.037(3) 0.015(3) -0.0088(19) -0.006(2) 0.007(3)
C32 0.024(4) 0.040(7) 0.023(5) -0.004(4) 0.000(4) 0.016(5)
C33 0.042(9) 0.039(4) 0.026(3) 0.003(3) -0.007(4) 0.022(4)
N34 0.031(2) 0.036(3) 0.013(2) -0.0016(19) -0.0064(18) 0.009(2)
C35 0.042(9) 0.039(4) 0.026(3) 0.003(3) -0.007(4) 0.022(4)
C36 0.024(4) 0.040(7) 0.023(5) -0.004(4) 0.000(4) 0.016(5)
C37 0.021(3) 0.037(3) 0.015(3) -0.0088(19) -0.006(2) 0.007(3)
La1 0.02570(14) 0.02794(15) 0.01012(13) -0.00507(10) -0.00587(9) 0.01319(11)
O1 0.0306(17) 0.0376(19) 0.0169(15) -0.0034(14) -0.0048(13) 0.0190(15)
C2 0.023(2) 0.028(2) 0.014(2) 0.0023(17) -0.0015(16) 0.0086(17)
C3 0.027(2) 0.030(2) 0.0118(19) 0.0009(17) -0.0040(16) 0.0143(18)
C4 0.026(2) 0.029(2) 0.0111(19) -0.0037(17) -0.0015(16) 0.0092(18)
O5 0.0307(17) 0.0309(17) 0.0126(14) -0.0032(13) -0.0039(12) 0.0153(14)
Br6 0.0348(3) 0.0405(3) 0.0142(2) -0.00199(19) -0.00694(18) 0.0207(2)
O7 0.0303(17) 0.0322(18) 0.0186(16) -0.0080(14) -0.0047(13) 0.0147(14)
C8 0.028(2) 0.027(2) 0.017(2) -0.0011(17) 0.0015(17) 0.0137(18)
C9 0.024(2) 0.024(2) 0.018(2) -0.0021(18) -0.0042(17) 0.0108(18)
C10 0.028(2) 0.027(2) 0.016(2) 0.0023(18) -0.0015(17) 0.0120(18)
O11 0.0319(18) 0.0357(19) 0.0165(15) -0.0007(14) -0.0080(13) 0.0166(15)
Br12 0.0303(2) 0.0292(3) 0.0247(2) -0.00407(19) -0.00685(19) 0.0154(2)
O13 0.0327(18) 0.0316(17) 0.0150(15) -0.0044(13) -0.0087(13) 0.0158(14)
C14 0.027(2) 0.028(2) 0.0109(19) 0.0003(17) -0.0047(16) 0.0105(18)
C15 0.024(2) 0.033(2) 0.0112(19) -0.0025(18) -0.0046(16) 0.0135(18)
C16 0.023(2) 0.033(2) 0.012(2) -0.0041(18) -0.0036(17) 0.0101(18)
O17 0.0312(17) 0.0365(19) 0.0141(15) -0.0089(14) -0.0074(13) 0.0190(15)
Br18 0.0308(2) 0.0359(3) 0.0163(2) -0.00186(19) -0.00521(18) 0.0174(2)
O19 0.0265(16) 0.0379(19) 0.0167(15) 0.0023(14) 0.0002(13) 0.0163(14)
C20 0.031(2) 0.029(2) 0.0114(19) -0.0071(17) -0.0055(17) 0.0141(19)
C21 0.029(2) 0.033(2) 0.016(2) -0.0001(18) -0.0066(17) 0.017(2)
C22 0.032(2) 0.032(2) 0.012(2) -0.0044(18) -0.0065(17) 0.018(2)
O23 0.0308(17) 0.0364(19) 0.0187(16) 0.0011(14) -0.0073(13) 0.0166(15)
Br24 0.0268(2) 0.0364(3) 0.0214(2) 0.0019(2) -0.00501(18) 0.0159(2)
O25 0.036(2) 0.047(2) 0.0215(18) 0.0003(16) -0.0045(15) 0.0108(17)
C26 0.029(2) 0.046(3) 0.019(2) -0.001(2) -0.0069(19) 0.008(2)
C27 0.029(2) 0.044(3) 0.019(2) 0.003(2) -0.0047(18) 0.009(2)
C29 0.025(2) 0.035(2) 0.015(2) -0.0015(19) -0.0006(18) 0.0110(19)
C31 0.034(3) 0.041(3) 0.023(2) -0.006(2) -0.003(2) 0.013(2)
O38 0.136(7) 0.098(6) 0.047(3) 0.006(4) 0.022(4) 0.002(5)
O39 0.096(5) 0.069(4) 0.046(3) -0.007(3) 0.011(3) -0.022(4)
O40 0.040(2) 0.047(2) 0.049(3) -0.005(2) -0.0012(19) 0.0187(19)
O41 0.040(2) 0.049(3) 0.040(2) 0.001(2) 0.0016(18) 0.0218(19)
O42 0.049(2) 0.059(3) 0.030(2) -0.0153(19) -0.0114(18) 0.033(2)
O43 0.053(3) 0.045(2) 0.044(3) 0.009(2) -0.012(2) 0.020(2)
O44 0.135(6) 0.091(4) 0.024(2) 0.000(2) 0.001(3) 0.083(4)
O45 0.067(3) 0.089(4) 0.025(2) -0.002(2) -0.007(2) 0.035(3)
O46 0.055(3) 0.064(3) 0.037(2) 0.012(2) 0.005(2) 0.026(3)
O47 0.051(3) 0.065(3) 0.037(2) -0.013(2) -0.002(2) 0.024(2)

loop_
_atom_type_symbol
_atom_type_description
_atom_type_scat_dispersion_real
_atom_type_scat_dispersion_imag
_atom_type_scat_source
C C 0.0181 0.0091 'International Tables Vol C Tables 4.2.6.8 and 6.1.1.4'
H H 0.0000 0.0000 'International Tables Vol C Tables 4.2.6.8 and 6.1.1.4'
N N 0.0311 0.0180 'International Tables Vol C Tables 4.2.6.8 and 6.1.1.4'
O O 0.0492 0.0322 'International Tables Vol C Tables 4.2.6.8 and 6.1.1.4'
Br Br -0.6763 1.2805 'International Tables Vol C Tables 4.2.6.8 and 6.1.1.4'
La La -1.4094 9.0376 'International Tables Vol C Tables 4.2.6.8 and 6.1.1.4'

loop_
_exptl_crystal_face_index_h
_exptl_crystal_face_index_k
_exptl_crystal_face_index_l
_exptl_crystal_face_perp_dist
-4 0 -6 0.0168
4 0 6 0.0168
3 -7 0 0.0497
-4 7 -2 0.0372
-1 0 9 0.0194
1 0 -9 0.0194
-6 -2 3 0.0139
6 2 -3 0.0156

loop_
_geom_angle_atom_site_label_1
_geom_angle_atom_site_label_2
_geom_angle_atom_site_label_3
_geom_angle
_geom_angle_site_symmetry_1
_geom_angle_site_symmetry_3
_geom_angle_publ_flag
C35 C28 C27 116.2(10) . . ?
C29 C28 C35 127.5(13) . . ?
C29 C28 C27 116.2(12) . . ?
C29 N30 C32 111.4(11) . . ?
C31 N30 C32 122.3(11) . . ?
C31 N30 C29 125.0(11) . . ?
N30 C32 C33 111.2(16) . . ?
N34 C33 C32 112.9(17) . . ?
C36 C35 C28 115.1(19) . . ?
C35 C36 C37 118.2(18) . . ?
O1 La1 O11 65.49(12) 2_567 . ?
O1 La1 O13 141.81(12) 2_567 2_556 ?
O1 La1 O23 71.83(12) 2_567 . ?
O5 La1 O1 63.38(10) . 2_567 ?
O5 La1 O7 134.09(11) . 2_667 ?
O5 La1 O11 74.39(11) . . ?
O5 La1 O13 134.81(11) . 2_556 ?
O5 La1 O17 75.08(10) . . ?
O5 La1 O23 74.68(12) . . ?
O5 La1 O25 95.73(13) . . ?
O7 La1 O1 87.37(11) 2_667 2_567 ?
O7 La1 O11 61.03(11) 2_667 . ?
O7 La1 O13 90.24(11) 2_667 2_556 ?
O7 La1 O17 139.08(11) 2_667 . ?
O7 La1 O23 131.14(11) 2_667 . ?
O7 La1 O25 79.46(12) 2_667 . ?
O13 La1 O11 142.54(12) 2_556 . ?
O17 La1 O1 133.14(11) . 2_567 ?
O17 La1 O11 123.84(11) . . ?
O17 La1 O13 62.39(11) . 2_556 ?
O17 La1 O23 77.33(12) . . ?
O17 La1 O25 67.91(13) . . ?
O19 La1 O1 71.71(11) 2_557 2_567 ?
O19 La1 O5 125.44(11) 2_557 . ?
O19 La1 O7 68.85(12) 2_557 2_667 ?
O19 La1 O11 113.53(11) 2_557 . ?
O19 La1 O13 71.93(11) 2_557 2_556 ?
O19 La1 O17 122.60(12) 2_557 . ?
O19 La1 O23 62.78(11) 2_557 . ?
O19 La1 O25 138.57(13) 2_557 . ?
O23 La1 O11 135.11(11) . . ?
O23 La1 O13 81.51(12) . 2_556 ?
O25 La1 O1 134.06(13) . 2_567 ?
O25 La1 O11 69.66(12) . . ?
O25 La1 O13 82.52(13) . 2_556 ?
O25 La1 O23 145.23(11) . . ?
C2 O1 La1 120.3(3) . 2_567 ?
O1 C2 C3 124.6(4) . . ?
O1 C2 C4 116.7(4) . 2_567 ?
C3 C2 C4 118.7(4) . 2_567 ?
C2 C3 Br6 117.8(3) . . ?
C4 C3 C2 122.6(4) . . ?
C4 C3 Br6 119.5(3) . . ?
C3 C4 C2 118.5(4) . 2_567 ?
O5 C4 C2 115.7(4) . 2_567 ?
O5 C4 C3 125.8(4) . . ?
C4 O5 La1 122.2(3) . . ?
C8 O7 La1 116.5(3) . 2_667 ?
O7 C8 C9 125.8(4) . . ?
O7 C8 C10 115.3(4) . 2_667 ?
C9 C8 C10 118.8(4) . 2_667 ?
C8 C9 Br12 118.6(3) . . ?
C10 C9 C8 122.0(4) . . ?
C10 C9 Br12 119.4(3) . . ?
C9 C10 C8 119.2(4) . 2_667 ?
O11 C10 C8 114.7(4) . 2_667 ?
O11 C10 C9 126.1(4) . . ?
C10 O11 La1 114.6(3) . . ?
C14 O13 La1 122.7(3) . 2_556 ?
O13 C14 C15 124.8(4) . . ?
O13 C14 C16 115.4(4) . 2_556 ?
C15 C14 C16 119.8(4) . 2_556 ?
C14 C15 C16 121.5(4) . . ?
C14 C15 Br18 119.8(3) . . ?
C16 C15 Br18 118.7(4) . . ?
C15 C16 C14 118.6(4) . 2_556 ?
O17 C16 C14 116.8(4) . 2_556 ?
O17 C16 C15 124.6(4) . . ?
C16 O17 La1 122.6(3) . . ?
C20 O19 La1 122.4(3) . 2_557 ?
O19 C20 C21 124.6(5) . . ?
O19 C20 C22 116.3(4) . 2_557 ?
C21 C20 C22 119.1(5) . 2_557 ?
C20 C21 Br24 117.7(4) . . ?
C22 C21 C20 122.1(4) . . ?
C22 C21 Br24 120.1(3) . . ?
C21 C22 C20 118.8(4) . 2_557 ?
O23 C22 C20 115.1(5) . 2_557 ?
O23 C22 C21 126.1(4) . . ?
C22 O23 La1 121.2(3) . . ?
C27 C26 C31 120.8(4) . . ?
C26 C27 C28 120.7(7) . . ?
C28 C29 N30 119.3(6) . . ?
C28 C29 C29 116.6(7) . 2_656 ?
N30 C29 C29 124.1(7) . 2_656 ?
N30 C31 C26 117.7(6) . . ?

loop_
_geom_bond_atom_site_label_1
_geom_bond_atom_site_label_2
_geom_bond_distance
_geom_bond_site_symmetry_2
_geom_bond_publ_flag
C28 C35 1.433(16) . ?
C28 C27 1.459(10) . ?
C28 C29 1.354(12) . ?
N30 C32 1.482(15) . ?
N30 C29 1.408(9) . ?
N30 C31 1.291(8) . ?
C32 C33 1.503(16) . ?
C33 N34 1.493(15) . ?
C35 C36 1.349(16) . ?
C36 C37 1.447(15) . ?
La1 O1 2.543(3) 2_567 ?
La1 O5 2.500(3) . ?
La1 O7 2.532(3) 2_667 ?
La1 O11 2.607(4) . ?
La1 O13 2.551(3) 2_556 ?
La1 O17 2.535(3) . ?
La1 O19 2.496(3) 2_557 ?
La1 O23 2.543(4) . ?
La1 O25 2.540(4) . ?
O1 C2 1.245(6) . ?
C2 C3 1.409(6) . ?
C2 C4 1.539(6) 2_567 ?
C3 C4 1.373(7) . ?
C3 Br6 1.891(4) . ?
C4 O5 1.263(6) . ?
O7 C8 1.260(6) . ?
C8 C9 1.393(6) . ?
C8 C10 1.544(7) 2_667 ?
C9 C10 1.388(6) . ?
C9 Br12 1.895(5) . ?
C10 O11 1.262(6) . ?
O13 C14 1.258(6) . ?
C14 C15 1.387(7) . ?
C14 C16 1.529(7) 2_556 ?
C15 C16 1.412(6) . ?
C15 Br18 1.889(5) . ?
C16 O17 1.255(6) . ?
O19 C20 1.257(7) . ?
C20 C21 1.396(7) . ?
C20 C22 1.535(7) 2_557 ?
C21 C22 1.391(8) . ?
C21 Br24 1.896(5) . ?
C22 O23 1.259(6) . ?
C26 C27 1.354(6) . ?
C26 C31 1.396(6) . ?
C29 C29 1.431(9) 2_656 ?

loop_
_geom_hbond_atom_site_label_D
_geom_hbond_atom_site_label_H
_geom_hbond_atom_site_label_A
_geom_hbond_distance_DH
_geom_hbond_distance_HA
_geom_hbond_distance_DA
_geom_hbond_angle_DHA
_geom_hbond_site_symmetry_A
_geom_hbond_publ_flag
O25 H25A O45 0.83(2) 1.93(2) 2.760(6) 173(8) . yes
O25 H25B O39 0.83(2) 1.90(4) 2.693(7) 159(8) . yes
O38 H38A O39 0.85(2) 2.29(13) 2.860(12) 125(14) . yes
O38 H38B O45 0.85(2) 2.14(9) 2.893(11) 147(15) . yes
O39 H39A O38 0.84(2) 1.91(7) 2.664(13) 149(12) 2_666 yes
O39 H39B O40 0.85(2) 1.95(5) 2.762(7) 161(13) . yes
O41 H41A O42 0.85(2) 1.96(3) 2.789(6) 166(9) . yes
O41 H41B O43 0.85(2) 2.00(2) 2.845(7) 177(9) . yes
O42 H42A O13 0.84(2) 2.30(7) 2.964(5) 136(8) 2_566 yes
O42 H42B O19 0.84(2) 2.53(7) 3.023(5) 118(6) 2_567 yes
O43 H43A O44 0.853(19) 2.18(3) 2.964(9) 154(7) . yes
O43 H43B O11 0.84(2) 2.00(2) 2.839(5) 172(9) . yes
O44 H44A O5 0.85(2) 2.10(3) 2.911(6) 157(8) . yes
O44 H44B O17 0.84(2) 2.61(9) 3.150(7) 124(8) . yes
O45 H45A O44 0.84(2) 2.15(4) 2.875(8) 145(6) 2_566 yes
O45 H45B O46 0.85(2) 2.03(3) 2.815(8) 153(6) . yes
O46 H46A O40 0.84(2) 2.10(4) 2.901(7) 160(9) 2_666 yes
O46 H46B O47 0.86(2) 1.94(3) 2.792(7) 171(10) . yes

loop_
_exptl_oxdiff_crystal_face_indexfrac_h
_exptl_oxdiff_crystal_face_indexfrac_k
_exptl_oxdiff_crystal_face_indexfrac_l
_exptl_oxdiff_crystal_face_x
_exptl_oxdiff_crystal_face_y
_exptl_oxdiff_crystal_face_z
-3.8071 0.3790 -6.4663 0.0159 -0.2074 0.9781
3.8071 -0.3790 6.4663 -0.0159 0.2074 -0.9781
3.3435 -7.4978 -0.0844 -0.0785 0.9874 0.1375
-4.3550 7.0041 -2.1119 0.0774 -0.9757 0.2051
-0.9918 -0.2686 8.5393 -0.6636 -0.0535 -0.7462
0.9918 0.2686 -8.5393 0.6636 0.0535 0.7462
-5.7589 -2.0749 2.5377 -0.9125 -0.0720 0.4027
5.7147 2.0546 -2.9110 0.9300 0.0735 -0.3601
